data_7103913
loop_
_publ_author_name
'Mukherjee, Arindam'
'Nethaji, Munirathinam'
'Chakravarty, Akhil R.'

_publ_section_title
;
 Encapsulation of paramagnetic 3d1-vanadium(IV) in an
 antiferromagnetically coupled dodecanuclear copper(II) cage
;
_journal_coden_ASTM CHCOFS
_journal_issue 24
_journal_name_full
;
 Chemical Communications (Cambridge, United Kingdom)
;
_journal_page_first 2978
_journal_page_last 2979
_journal_paper_doi 10.1039/b310521k
_journal_year 2003
_chemical_formula_moiety 'C104 H102 Cl6 Cu12 N12 O28 V1'
_chemical_formula_sum 'C104 H102 Cl6 Cu12 N12 O28 V'
_chemical_formula_weight 2994.10
_space_group_IT_number 167
_symmetry_cell_setting trigonal
_symmetry_space_group_name_Hall '-R 3 2"c'
_symmetry_space_group_name_H-M 'R -3 c :H'
_atom_sites_solution_hydrogens geom
_atom_sites_solution_primary direct
_atom_sites_solution_secondary difmap
_audit_creation_method SHELXL-97
_cell_angle_alpha 90.00
_cell_angle_beta 90.00
_cell_angle_gamma 120.00
_cell_formula_units_Z 6
_cell_length_a 16.001(3)
_cell_length_b 16.001(3)
_cell_length_c 79.15(4)
_cell_measurement_reflns_used 0
_cell_measurement_temperature 293(2)
_cell_measurement_theta_max 27.56
_cell_measurement_theta_min 1.54
_cell_volume 17552(9)
_computing_cell_refinement 'Bruker SMART'
_computing_data_collection 'Bruker SMART'
_computing_data_reduction 'Bruker SAINT'
_computing_molecular_graphics 'Ortep-3 for Windows (Farrugia, 1997)'
_computing_publication_material 'WinGX publication routines (Farrugia, 1999)'
_computing_structure_refinement 'SHELXL-97 (Sheldrick, 1997)'
_computing_structure_solution 'SHELXS-97 (Sheldrick, 1997)'
_diffrn_ambient_temperature 273(2)
_diffrn_detector_area_resol_mean 0.03
_diffrn_measured_fraction_theta_full 0.955
_diffrn_measured_fraction_theta_max 0.955
_diffrn_measurement_device_type 'CCD area detector'
_diffrn_measurement_method 'phi and omega scans'
_diffrn_radiation_monochromator graphite
_diffrn_radiation_source 'fine-focus sealed tube'
_diffrn_radiation_type MoK\a
_diffrn_radiation_wavelength 0.71073
_diffrn_reflns_av_R_equivalents 0.0447
_diffrn_reflns_av_sigmaI/netI 0.0311
_diffrn_reflns_limit_h_max 20
_diffrn_reflns_limit_h_min -20
_diffrn_reflns_limit_k_max 18
_diffrn_reflns_limit_k_min -20
_diffrn_reflns_limit_l_max 101
_diffrn_reflns_limit_l_min -100
_diffrn_reflns_number 43444
_diffrn_reflns_theta_full 27.56
_diffrn_reflns_theta_max 27.56
_diffrn_reflns_theta_min 1.54
_exptl_absorpt_coefficient_mu 2.421
_exptl_absorpt_correction_T_max 0.94907
_exptl_absorpt_correction_T_min 0.69426
_exptl_absorpt_correction_type SADABS
_exptl_crystal_colour green
_exptl_crystal_density_diffrn 1.700
_exptl_crystal_density_meas 0
_exptl_crystal_density_method 'not measured'
_exptl_crystal_description prism
_exptl_crystal_F_000 9042
_exptl_crystal_size_max 0.23
_exptl_crystal_size_mid 0.15
_exptl_crystal_size_min 0.13
_refine_diff_density_max 2.577
_refine_diff_density_min -1.098
_refine_diff_density_rms 0.217
_refine_ls_extinction_method none
_refine_ls_goodness_of_fit_ref 1.147
_refine_ls_hydrogen_treatment mixed
_refine_ls_matrix_type fullcycle
_refine_ls_number_parameters 239
_refine_ls_number_reflns 4318
_refine_ls_number_restraints 0
_refine_ls_restrained_S_all 1.147
_refine_ls_R_factor_all 0.0964
_refine_ls_R_factor_gt 0.0729
_refine_ls_shift/su_max 0.001
_refine_ls_shift/su_mean 0.000
_refine_ls_structure_factor_coef Fsqd
_refine_ls_weighting_details 'calc w=1/[\s^2^(Fo^2^)+(0.1561P)^2^+49.2700P] where P=(Fo^2^+2Fc^2^)/3'
_refine_ls_weighting_scheme calc
_refine_ls_wR_factor_gt 0.2191
_refine_ls_wR_factor_ref 0.2494
_reflns_number_gt 3121
_reflns_number_total 4318
_reflns_threshold_expression >2sigma(I)
_cod_data_source_file b310521k.txt
_cod_data_source_block '[Cu12VO5L6].2CHCl3.5H2O'
_cod_original_sg_symbol_H-M R-3c
_cod_database_code 7103913

loop_
_symmetry_equiv_pos_as_xyz
'x, y, z'
'-y, x-y, z'
'-x+y, -x, z'
'y, x, -z+1/2'
'x-y, -y, -z+1/2'
'-x, -x+y, -z+1/2'
'x+2/3, y+1/3, z+1/3'
'-y+2/3, x-y+1/3, z+1/3'
'-x+y+2/3, -x+1/3, z+1/3'
'y+2/3, x+1/3, -z+5/6'
'x-y+2/3, -y+1/3, -z+5/6'
'-x+2/3, -x+y+1/3, -z+5/6'
'x+1/3, y+2/3, z+2/3'
'-y+1/3, x-y+2/3, z+2/3'
'-x+y+1/3, -x+2/3, z+2/3'
'y+1/3, x+2/3, -z+7/6'
'x-y+1/3, -y+2/3, -z+7/6'
'-x+1/3, -x+y+2/3, -z+7/6'
'-x, -y, -z'
'y, -x+y, -z'
'x-y, x, -z'
'-y, -x, z-1/2'
'-x+y, y, z-1/2'
'x, x-y, z-1/2'
'-x+2/3, -y+1/3, -z+1/3'
'y+2/3, -x+y+1/3, -z+1/3'
'x-y+2/3, x+1/3, -z+1/3'
'-y+2/3, -x+1/3, z-1/6'
'-x+y+2/3, y+1/3, z-1/6'
'x+2/3, x-y+1/3, z-1/6'
'-x+1/3, -y+2/3, -z+2/3'
'y+1/3, -x+y+2/3, -z+2/3'
'x-y+1/3, x+2/3, -z+2/3'
'-y+1/3, -x+2/3, z+1/6'
'-x+y+1/3, y+2/3, z+1/6'
'x+1/3, x-y+2/3, z+1/6'

loop_
_atom_site_label
_atom_site_type_symbol
_atom_site_fract_x
_atom_site_fract_y
_atom_site_fract_z
_atom_site_U_iso_or_equiv
_atom_site_adp_type
_atom_site_occupancy
_atom_site_symmetry_multiplicity
_atom_site_calc_flag
_atom_site_refinement_flags
_atom_site_disorder_assembly
_atom_site_disorder_group
Cu1 Cu 0.77607(5) 0.56831(5) 0.080436(9) 0.0530(3) Uani 1 1 d . . .
Cu2 Cu 0.79279(5) 0.41662(5) 0.047605(8) 0.0482(3) Uani 1 1 d . . .
V1 V 0.6667 0.3333 0.0833 0.0378(5) Uani 1 6 d S . .
O5 O 0.5606(3) 0.2273(3) 0.0833 0.0424(11) Uani 1 2 d S . .
O3 O 0.7660(3) 0.3086(3) 0.03308(6) 0.0637(11) Uani 1 1 d . . .
O7 O 1.0000 0.0000 0.05470(10) 0.065(2) Uani 1 3 d S . .
O4 O 0.6667 0.3333 0.05814(8) 0.0404(13) Uani 1 3 d S . .
O2 O 0.8369(3) 0.5298(3) 0.06325(5) 0.0549(10) Uani 1 1 d . . .
O1 O 0.7237(3) 0.6065(3) 0.09848(6) 0.0667(12) Uani 1 1 d . . .
N2 N 0.9190(4) 0.4947(4) 0.03765(6) 0.0585(12) Uani 1 1 d . . .
N1 N 0.8758(4) 0.6965(4) 0.07574(8) 0.0689(15) Uani 1 1 d . . .
C15 C 0.8436(8) 0.2069(7) 0.00072(11) 0.097(3) Uani 1 1 d . . .
H15 H 0.8185 0.1500 -0.0055 0.116 Uiso 1 1 calc R . .
C2 C 0.6847(7) 0.7065(7) 0.11336(10) 0.086(2) Uani 1 1 d . . .
H2 H 0.6357 0.6534 0.1189 0.104 Uiso 1 1 calc R . .
C14 C 0.9385(7) 0.2797(7) -0.00215(11) 0.095(3) Uani 1 1 d . . .
H14 H 0.9770 0.2711 -0.0100 0.114 Uiso 1 1 calc R . .
C13 C 0.9728(6) 0.3616(6) 0.00650(10) 0.082(2) Uani 1 1 d . . .
H13 H 1.0362 0.4101 0.0046 0.099 Uiso 1 1 calc R . .
C16 C 0.7874(6) 0.2170(6) 0.01227(10) 0.081(2) Uani 1 1 d . . .
H16 H 0.7250 0.1662 0.0141 0.098 Uiso 1 1 calc R . .
C11 C 0.9605(5) 0.4686(5) 0.02678(9) 0.0668(17) Uani 1 1 d . . .
H11 H 1.0244 0.5127 0.0241 0.080 Uiso 1 1 calc R . .
C12 C 0.9171(5) 0.3776(5) 0.01834(7) 0.0635(16) Uani 1 1 d . . .
C17 C 0.8211(5) 0.3031(5) 0.02177(8) 0.0636(16) Uani 1 1 d . . .
C10 C 0.9747(5) 0.5900(5) 0.04547(10) 0.0700(18) Uani 1 1 d . . .
H10A H 1.0116 0.6382 0.0370 0.084 Uiso 1 1 calc R . .
H10B H 1.0192 0.5896 0.0538 0.084 Uiso 1 1 calc R . .
C7 C 0.8772(6) 0.7731(5) 0.08125(12) 0.082(2) Uani 1 1 d . . .
H7 H 0.9237 0.8315 0.0767 0.098 Uiso 1 1 calc R . .
C6 C 0.8157(7) 0.7773(6) 0.09345(12) 0.084(2) Uani 1 1 d . . .
C3 C 0.7020(10) 0.7995(10) 0.11709(15) 0.123(4) Uani 1 1 d . . .
H3 H 0.6624 0.8067 0.1248 0.147 Uiso 1 1 calc R . .
C1 C 0.7400(5) 0.6937(5) 0.10149(9) 0.0674(18) Uani 1 1 d . . .
C5 C 0.8322(10) 0.8696(8) 0.09840(17) 0.128(4) Uani 1 1 d . . .
H5 H 0.8837 0.9245 0.0937 0.154 Uiso 1 1 calc R . .
C8 C 0.9481(6) 0.7011(5) 0.06392(12) 0.087(2) Uani 1 1 d . . .
H8A H 1.0033 0.7071 0.0701 0.105 Uiso 1 1 calc R . .
H8B H 0.9701 0.7569 0.0566 0.105 Uiso 1 1 calc R . .
C4 C 0.7750(14) 0.8795(10) 0.1097(2) 0.161(7) Uani 1 1 d . . .
H4 H 0.7854 0.9405 0.1125 0.193 Uiso 1 1 calc R . .
C9 C 0.9044(3) 0.6126(4) 0.05382(8) 0.0699(18) Uani 1 1 d . . .
H9 H 0.8679 0.6217 0.0448 0.084 Uiso 1 1 calc R . .
Cl1 Cl 0.2193(3) 0.6047(4) 0.02032(8) 0.432(8) Uani 1 1 d R . .
C18 C 0.3333(3) 0.6667(4) 0.01076(8) 0.34(4) Uani 1 3 d SR . .
O8 O 1.1450(3) 0.0610(4) 0.02747(8) 0.273(16) Uiso 0.50 1 d PR . .

loop_
_atom_site_aniso_label
_atom_site_aniso_U_11
_atom_site_aniso_U_22
_atom_site_aniso_U_33
_atom_site_aniso_U_23
_atom_site_aniso_U_13
_atom_site_aniso_U_12
Cu1 0.0502(5) 0.0370(4) 0.0666(5) -0.0020(3) 0.0067(3) 0.0179(3)
Cu2 0.0403(4) 0.0444(4) 0.0548(4) 0.0001(3) 0.0068(3) 0.0173(3)
V1 0.0321(6) 0.0321(6) 0.0494(11) 0.000 0.000 0.0160(3)
O5 0.0340(18) 0.0340(18) 0.052(3) 0.0047(11) -0.0047(11) 0.012(2)
O3 0.052(2) 0.059(3) 0.071(3) -0.013(2) 0.011(2) 0.021(2)
O7 0.066(3) 0.066(3) 0.063(4) 0.000 0.000 0.0328(15)
O4 0.0354(18) 0.0354(18) 0.050(3) 0.000 0.000 0.0177(9)
O2 0.049(2) 0.040(2) 0.064(2) 0.0015(17) 0.0110(18) 0.0125(17)
O1 0.077(3) 0.055(3) 0.072(3) -0.010(2) 0.001(2) 0.036(2)
N2 0.049(3) 0.055(3) 0.062(3) 0.004(2) 0.012(2) 0.020(2)
N1 0.064(3) 0.040(3) 0.088(4) 0.003(3) 0.007(3) 0.016(3)
C15 0.114(7) 0.085(6) 0.087(5) -0.020(4) 0.023(5) 0.046(6)
C2 0.110(7) 0.088(6) 0.084(5) -0.017(4) -0.007(5) 0.067(5)
C14 0.104(7) 0.113(7) 0.080(5) 0.002(5) 0.034(5) 0.062(6)
C13 0.084(5) 0.078(5) 0.081(4) 0.006(4) 0.029(4) 0.038(4)
C16 0.077(5) 0.090(6) 0.070(4) -0.016(4) 0.007(4) 0.036(4)
C11 0.046(3) 0.065(4) 0.079(4) 0.013(3) 0.018(3) 0.020(3)
C12 0.066(4) 0.070(4) 0.054(3) 0.007(3) 0.011(3) 0.033(3)
C17 0.068(4) 0.076(4) 0.051(3) 0.003(3) 0.011(3) 0.039(4)
C10 0.048(3) 0.055(4) 0.087(4) 0.001(3) 0.012(3) 0.010(3)
C7 0.086(5) 0.042(4) 0.110(6) -0.001(4) -0.006(4) 0.027(4)
C6 0.090(6) 0.055(4) 0.117(6) -0.016(4) -0.013(5) 0.044(4)
C3 0.166(12) 0.130(10) 0.120(8) -0.036(7) 0.003(8) 0.111(10)
C1 0.076(5) 0.065(4) 0.077(4) -0.020(3) -0.023(3) 0.047(4)
C5 0.153(11) 0.068(6) 0.180(11) -0.009(7) 0.005(9) 0.068(7)
C8 0.079(5) 0.044(4) 0.117(6) 0.009(4) 0.025(5) 0.014(4)
C4 0.238(19) 0.109(9) 0.188(14) -0.002(9) 0.047(14) 0.126(12)
C9 0.062(4) 0.049(4) 0.081(4) 0.004(3) 0.023(3) 0.014(3)
Cl1 0.151(7) 0.413(15) 0.63(2) -0.025(13) 0.002(10) 0.067(8)
C18 0.110(14) 0.110(14) 0.81(12) 0.000 0.000 0.055(7)

loop_
_atom_type_symbol
_atom_type_description
_atom_type_scat_dispersion_real
_atom_type_scat_dispersion_imag
_atom_type_scat_source
C C 0.0033 0.0016 'International Tables Vol C Tables 4.2.6.8 and 6.1.1.4'
H H 0.0000 0.0000 'International Tables Vol C Tables 4.2.6.8 and 6.1.1.4'
N N 0.0061 0.0033 'International Tables Vol C Tables 4.2.6.8 and 6.1.1.4'
O O 0.0106 0.0060 'International Tables Vol C Tables 4.2.6.8 and 6.1.1.4'
V V 0.3005 0.5294 'International Tables Vol C Tables 4.2.6.8 and 6.1.1.4'
Cu Cu 0.3201 1.2651 'International Tables Vol C Tables 4.2.6.8 and 6.1.1.4'
Cl Cl 0.1484 0.1585 'International Tables Vol C Tables 4.2.6.8 and 6.1.1.4'

loop_
_geom_angle_atom_site_label_1
_geom_angle_atom_site_label_2
_geom_angle_atom_site_label_3
_geom_angle
_geom_angle_site_symmetry_1
_geom_angle_site_symmetry_3
_geom_angle_publ_flag
N1 Cu1 O1 93.8(2) . . ?
N1 Cu1 O5 173.9(2) . 3_665 ?
O1 Cu1 O5 86.84(16) . 3_665 ?
N1 Cu1 O2 85.5(2) . . ?
O1 Cu1 O2 175.6(2) . . ?
O5 Cu1 O2 94.26(14) 3_665 . ?
N2 Cu2 O3 91.6(2) . . ?
N2 Cu2 O4 177.33(19) . . ?
O3 Cu2 O4 87.26(17) . . ?
N2 Cu2 O2 83.5(2) . . ?
O3 Cu2 O2 172.69(19) . . ?
O4 Cu2 O2 97.40(17) . . ?
N2 Cu2 O3 105.4(2) . 2_655 ?
O3 Cu2 O3 94.7(3) . 2_655 ?
O4 Cu2 O3 77.08(16) . 2_655 ?
O2 Cu2 O3 91.81(18) . 2_655 ?
O5 V1 O5 120.000(1) 2_655 . ?
O5 V1 O5 120.000(2) 2_655 3_665 ?
O5 V1 O5 120.000(1) . 3_665 ?
O5 V1 O4 90.0 2_655 16_544 ?
O5 V1 O4 90.0 . 16_544 ?
O5 V1 O4 90.0 3_665 16_544 ?
O5 V1 O4 90.0 2_655 . ?
O5 V1 O4 90.0 . . ?
O5 V1 O4 90.0 3_665 . ?
O4 V1 O4 180.0 16_544 . ?
V1 O5 Cu1 127.76(11) . 2_655 ?
V1 O5 Cu1 127.76(11) . 17_554 ?
Cu1 O5 Cu1 104.5(2) 2_655 17_554 ?
C17 O3 Cu2 128.2(5) . . ?
C17 O3 Cu2 139.2(5) . 3_665 ?
Cu2 O3 Cu2 91.84(16) . 3_665 ?
Cu2 O4 Cu2 103.3(2) 3_665 . ?
Cu2 O4 Cu2 103.3(2) 3_665 2_655 ?
Cu2 O4 Cu2 103.3(2) . 2_655 ?
Cu2 O4 V1 115.13(17) 3_665 . ?
Cu2 O4 V1 115.13(17) . . ?
Cu2 O4 V1 115.13(17) 2_655 . ?
C9 O2 Cu1 109.7(3) . . ?
C9 O2 Cu2 106.0(3) . . ?
Cu1 O2 Cu2 135.4(2) . . ?
C1 O1 Cu1 126.5(5) . . ?
C11 N2 C10 118.7(5) . . ?
C11 N2 Cu2 127.5(5) . . ?
C10 N2 Cu2 113.3(4) . . ?
C7 N1 C8 122.1(6) . . ?
C7 N1 Cu1 124.4(6) . . ?
C8 N1 Cu1 113.3(4) . . ?
C16 C15 C14 121.6(8) . . ?
C1 C2 C3 120.1(10) . . ?
C13 C14 C15 118.7(7) . . ?
C14 C13 C12 122.5(8) . . ?
C15 C16 C17 121.6(8) . . ?
N2 C11 C12 125.6(6) . . ?
C13 C12 C17 119.6(7) . . ?
C13 C12 C11 118.0(7) . . ?
C17 C12 C11 122.4(6) . . ?
O3 C17 C16 119.5(7) . . ?
O3 C17 C12 124.4(7) . . ?
C16 C17 C12 116.1(6) . . ?
N2 C10 C9 107.4(5) . . ?
N1 C7 C6 126.7(7) . . ?
C7 C6 C5 118.0(9) . . ?
C7 C6 C1 123.2(7) . . ?
C5 C6 C1 118.7(9) . . ?
C4 C3 C2 122.0(10) . . ?
O1 C1 C2 119.0(8) . . ?
O1 C1 C6 122.8(7) . . ?
C2 C1 C6 118.2(7) . . ?
C4 C5 C6 121.6(13) . . ?
N1 C8 C9 108.5(6) . . ?
C5 C4 C3 119.3(11) . . ?
O2 C9 C8 112.7(5) . . ?
O2 C9 C10 108.5(5) . . ?
C8 C9 C10 114.9(5) . . ?
Cl1 C18 Cl1 102.76(10) 3_565 2_665 ?
Cl1 C18 Cl1 102.8(3) 3_565 . ?
Cl1 C18 Cl1 102.8(2) 2_665 . ?

loop_
_geom_bond_atom_site_label_1
_geom_bond_atom_site_label_2
_geom_bond_distance
_geom_bond_site_symmetry_2
_geom_bond_publ_flag
Cu1 N1 1.902(5) . ?
Cu1 O1 1.905(4) . ?
Cu1 O5 1.940(3) 3_665 ?
Cu1 O2 1.943(4) . ?
Cu2 N2 1.934(5) . ?
Cu2 O3 1.937(4) . ?
Cu2 O4 1.963(3) . ?
Cu2 O2 2.008(4) . ?
Cu2 O3 2.331(4) 2_655 ?
V1 O5 1.697(5) 2_655 ?
V1 O5 1.697(5) . ?
V1 O5 1.697(5) 3_665 ?
V1 O4 1.994(6) 16_544 ?
V1 O4 1.994(6) . ?
O5 Cu1 1.940(3) 2_655 ?
O5 Cu1 1.940(3) 17_554 ?
O3 C17 1.291(7) . ?
O3 Cu2 2.331(4) 3_665 ?
O4 Cu2 1.963(3) 3_665 ?
O4 Cu2 1.963(3) 2_655 ?
O2 C9 1.431(6) . ?
O1 C1 1.306(8) . ?
N2 C11 1.277(9) . ?
N2 C10 1.464(8) . ?
N1 C7 1.290(9) . ?
N1 C8 1.462(10) . ?
C15 C16 1.348(11) . ?
C15 C14 1.395(13) . ?
C2 C1 1.375(10) . ?
C2 C3 1.402(13) . ?
C14 C13 1.330(12) . ?
C13 C12 1.402(10) . ?
C16 C17 1.419(10) . ?
C11 C12 1.428(10) . ?
C12 C17 1.423(10) . ?
C10 C9 1.498(8) . ?
C7 C6 1.404(12) . ?
C6 C5 1.419(12) . ?
C6 C1 1.429(12) . ?
C3 C4 1.359(19) . ?
C5 C4 1.346(18) . ?
C8 C9 1.464(10) . ?
Cl1 C18 1.7535 . ?
C18 Cl1 1.754(8) 3_565 ?
C18 Cl1 1.754(8) 2_665 ?
